data_4023112
loop_
_publ_author_name
'Denise Andersen'
'Thomas Storz'
'Pingli Liu'
'Xin Wang'
'Leping Li'
'Pingchen Fan'
'Xiaoqi Chen'
'Alan Allgeier'
'Alain Burgos'
'Jason Tedrow'
'Jean Baum'
'Ying Chen'
'Rich Crockett'
'Liang Huang'
'Rashid Syed'
'Robert D. Larsen'
'Mike Martinelli'

_publ_section_title
;
 Stereoselective Synthesis of a MCHr1 Antagonist
;
_journal_name_full 'Journal of Organic Chemistry'
_journal_page_first 9648
_journal_page_last 9655
_journal_paper_doi 10.1021/jo701894v
_journal_volume 72
_journal_year 2007
_chemical_formula_moiety 'C26 H30 Cl F3 N2 O4 '
_chemical_formula_sum 'C26 H30 Cl F3 N2 O4'
_chemical_formula_weight 526.98
_space_group_IT_number 4
_symmetry_cell_setting monoclinic
_symmetry_Int_Tables_number 4
_symmetry_space_group_name_Hall 'P 2yb'
_symmetry_space_group_name_H-M 'P 1 21 1'
_audit_creation_date 2005-01-24
_audit_creation_method 'by CrystalStructure 3.6.0'
_cell_angle_alpha 90
_cell_angle_beta 100.77(2)
_cell_angle_gamma 90
_cell_formula_units_Z 2
_cell_length_a 12.749(3)
_cell_length_b 7.451(2)
_cell_length_c 13.531(2)
_cell_measurement_reflns_used 25
_cell_measurement_temperature 293.1
_cell_measurement_theta_max 27.1
_cell_measurement_theta_min 23.0
_cell_volume 1262.7(5)
_computing_cell_refinement 'MSC/AFC Diffractometer Control'
_computing_data_collection 'MSC/AFC Diffractometer Control'
_computing_data_reduction CrystalStructure
_computing_publication_material 'CrystalStructure 3.6.0'
_computing_structure_refinement SHELXL
_computing_structure_solution SIR92
_diffrn_measured_fraction_theta_full 0.7139
_diffrn_measured_fraction_theta_max 0.7139
_diffrn_measurement_device_type 'Rigaku AFC7R'
_diffrn_measurement_method \w-2\q
_diffrn_radiation_type 'Cu K\a'
_diffrn_radiation_wavelength 1.5418
_diffrn_reflns_av_R_equivalents 0.051
_diffrn_reflns_limit_h_max 14
_diffrn_reflns_limit_h_min -14
_diffrn_reflns_limit_k_max 8
_diffrn_reflns_limit_k_min -8
_diffrn_reflns_limit_l_max 15
_diffrn_reflns_limit_l_min -15
_diffrn_reflns_number 3414
_diffrn_reflns_theta_full 65.14
_diffrn_reflns_theta_max 65.14
_diffrn_standards_decay_% 0.00
_diffrn_standards_interval_count 0
_diffrn_standards_number 3
_exptl_absorpt_coefficient_mu 1.847
_exptl_absorpt_correction_T_max 0.831
_exptl_absorpt_correction_T_min 0.000
_exptl_absorpt_correction_type none
_exptl_crystal_colour colorless
_exptl_crystal_density_diffrn 1.386
_exptl_crystal_density_method 'not measured'
_exptl_crystal_description block
_exptl_crystal_F_000 552.00
_exptl_crystal_size_max 0.20
_exptl_crystal_size_mid 0.20
_exptl_crystal_size_min 0.10
_refine_diff_density_max 0.48
_refine_diff_density_min -0.57
_refine_ls_extinction_method none
_refine_ls_goodness_of_fit_ref 1.106
_refine_ls_hydrogen_treatment refall
_refine_ls_number_parameters 327
_refine_ls_number_reflns 2990
_refine_ls_R_factor_gt 0.0850
_refine_ls_shift/su_max 0.0000
_refine_ls_structure_factor_coef Fsqd
_refine_ls_weighting_details 'w = 1/[\s^2^(Fo^2^)+(0.1823P)^2^+1.1530P] where P=(Fo^2^+2Fc^2^)/3'
_refine_ls_weighting_scheme calc
_refine_ls_wR_factor_ref 0.2570
_reflns_number_gt 2654
_reflns_number_total 3408
_reflns_threshold_expression F^2^>2.0\s(F^2^)
_cod_data_source_file jo701894v-File002.cif
_cod_data_source_block '_AMG009___________________'
_cod_original_sg_symbol_H-M 'P 21'
_cod_original_formula_sum 'C26 H30 Cl F3 N2 O4 '
_cod_database_code 4023112

loop_
_symmetry_equiv_pos_site_id
_symmetry_equiv_pos_as_xyz
1 +X,+Y,+Z
2 -X,1/2+Y,-Z

loop_
_atom_site_label
_atom_site_type_symbol
_atom_site_fract_x
_atom_site_fract_y
_atom_site_fract_z
_atom_site_U_iso_or_equiv
_atom_site_adp_type
_atom_site_occupancy
_atom_site_symmetry_multiplicity
_atom_site_calc_flag
_atom_site_refinement_flags
Cl(1) Cl 0.8309(2) -0.3121(3) 0.8502(2) 0.0646(8) Uani 1.00 1 d .
F(1) F 1.0707(5) 0.314(1) 0.5143(5) 0.106(3) Uani 1.00 1 d .
F(2) F 1.0561(5) 0.175(1) 0.3750(5) 0.092(2) Uani 1.00 1 d .
F(3) F 1.0689(5) 0.459(1) 0.3765(6) 0.100(2) Uani 1.00 1 d .
O(1) O 0.5055(5) -0.0387(8) 0.8356(4) 0.052(1) Uani 1.00 1 d .
O(2) O 0.4858(5) -0.0588(8) 0.9959(5) 0.048(1) Uani 1.00 1 d .
O(3) O 0.6569(4) -0.2891(8) 1.0406(4) 0.048(1) Uani 1.00 1 d .
O(4) O 0.8740(5) -0.339(1) 1.1326(5) 0.070(2) Uani 1.00 1 d .
N(1) N 0.4645(5) 0.3246(9) 0.8095(5) 0.050(2) Uani 1.00 1 d .
N(2) N 0.5787(5) 0.370(1) 0.3626(5) 0.049(2) Uani 1.00 1 d .
C(1) C 0.3709(7) 0.413(1) 0.7477(7) 0.057(2) Uani 1.00 1 d .
C(2) C 0.3641(7) 0.371(1) 0.6367(6) 0.052(2) Uani 1.00 1 d .
C(3) C 0.4665(6) 0.408(1) 0.6019(6) 0.045(2) Uani 1.00 1 d .
C(4) C 0.5621(6) 0.315(1) 0.6673(5) 0.043(2) Uani 1.00 1 d .
C(5) C 0.5665(7) 0.365(1) 0.7764(6) 0.052(2) Uani 1.00 1 d .
C(6) C 0.4567(7) 0.362(1) 0.4900(6) 0.050(2) Uani 1.00 1 d .
C(7) C 0.5630(7) 0.364(1) 0.4596(6) 0.048(2) Uani 1.00 1 d .
C(8) C 0.6621(7) 0.354(1) 0.5261(6) 0.048(2) Uani 1.00 1 d .
C(9) C 0.6709(6) 0.353(1) 0.6377(5) 0.046(2) Uani 1.00 1 d .
C(10) C 0.7555(7) 0.224(2) 0.6909(7) 0.066(3) Uani 1.00 1 d .
C(11) C 0.6870(7) 0.359(1) 0.3612(6) 0.051(2) Uani 1.00 1 d .
C(12) C 0.7405(7) 0.352(1) 0.4642(6) 0.052(2) Uani 1.00 1 d .
C(13) C 0.8543(7) 0.340(1) 0.4805(7) 0.055(2) Uani 1.00 1 d .
C(14) C 0.9047(7) 0.336(1) 0.4024(7) 0.058(2) Uani 1.00 1 d .
C(15) C 0.8505(8) 0.350(1) 0.3005(6) 0.058(2) Uani 1.00 1 d .
C(16) C 0.7393(8) 0.363(1) 0.2822(7) 0.056(2) Uani 1.00 1 d .
C(17) C 1.0236(9) 0.324(2) 0.4164(8) 0.078(3) Uani 1.00 1 d .
C(18) C 0.5349(7) -0.092(1) 0.9264(6) 0.044(2) Uani 1.00 1 d .
C(19) C 0.6415(6) -0.194(1) 0.9488(6) 0.045(2) Uani 1.00 1 d .
C(20) C 0.7315(7) -0.063(1) 0.9523(6) 0.049(2) Uani 1.00 1 d .
C(21) C 0.8231(7) -0.105(1) 0.9093(6) 0.045(2) Uani 1.00 1 d .
C(22) C 0.9062(7) 0.011(1) 0.9141(7) 0.054(2) Uani 1.00 1 d .
C(23) C 0.9037(8) 0.175(1) 0.9621(7) 0.059(2) Uani 1.00 1 d .
C(24) C 0.8165(8) 0.220(1) 1.0035(7) 0.062(3) Uani 1.00 1 d .
C(25) C 0.7328(8) 0.103(1) 0.9982(7) 0.056(2) Uani 1.00 1 d .
C(26) C 0.9106(8) -0.207(2) 1.2036(9) 0.086(3) Uani 1.00 1 d .
H(1) H 0.4541 0.2051 0.8073 0.060 Uiso 1.00 1 c R
H(2) H 0.4696 0.3598 0.8739 0.060 Uiso 1.00 1 c R
H(3) H 0.6240 0.2995 0.8182 0.063 Uiso 1.00 1 c R
H(4) H 0.5819 0.4923 0.7852 0.063 Uiso 1.00 1 c R
H(5) H 0.4792 0.5380 0.6086 0.054 Uiso 1.00 1 c R
H(6) H 0.4246 0.2444 0.4773 0.060 Uiso 1.00 1 c R
H(7) H 0.3458 0.2453 0.6250 0.062 Uiso 1.00 1 c R
H(8) H 0.3076 0.4421 0.5974 0.062 Uiso 1.00 1 c R
H(9) H 0.3762 0.5417 0.7578 0.069 Uiso 1.00 1 c R
H(10) H 0.3063 0.3720 0.7688 0.069 Uiso 1.00 1 c R
H(11) H 0.5496 0.1854 0.6613 0.052 Uiso 1.00 1 c R
H(12) H 0.4102 0.4487 0.4499 0.060 Uiso 1.00 1 c R
H(13) H 0.6925 0.4739 0.6616 0.056 Uiso 1.00 1 c R
H(14) H 0.7607 0.2348 0.7623 0.080 Uiso 1.00 1 c R
H(15) H 0.8232 0.2528 0.6734 0.080 Uiso 1.00 1 c R
H(16) H 0.7361 0.1033 0.6705 0.080 Uiso 1.00 1 c R
H(17) H 0.5290 0.3791 0.3103 0.059 Uiso 1.00 1 c R
H(18) H 0.8934 0.3340 0.5457 0.066 Uiso 1.00 1 c R
H(19) H 0.8881 0.3498 0.2479 0.070 Uiso 1.00 1 c R
H(20) H 0.7014 0.3739 0.2167 0.067 Uiso 1.00 1 c R
H(21) H 0.9645 -0.0197 0.8852 0.065 Uiso 1.00 1 c R
H(22) H 0.9608 0.2539 0.9664 0.071 Uiso 1.00 1 c R
H(23) H 0.8144 0.3307 1.0351 0.075 Uiso 1.00 1 c R
H(24) H 0.6746 0.1357 1.0266 0.067 Uiso 1.00 1 c R
H(25) H 0.6434 -0.2798 0.8941 0.054 Uiso 1.00 1 c R
H(26) H 0.5897 -0.3247 1.0546 0.058 Uiso 1.00 1 c R
H(27) H 0.8740 -0.0961 1.1838 0.103 Uiso 1.00 1 c R
H(28) H 0.9860 -0.1899 1.2077 0.103 Uiso 1.00 1 c R
H(29) H 0.8970 -0.2428 1.2681 0.103 Uiso 1.00 1 c R
H(30) H 0.8150 -0.3999 1.1511 0.086 Uiso 1.00 1 c R

loop_
_atom_site_aniso_label
_atom_site_aniso_U_11
_atom_site_aniso_U_22
_atom_site_aniso_U_33
_atom_site_aniso_U_12
_atom_site_aniso_U_13
_atom_site_aniso_U_23
Cl(1) 0.069(1) 0.059(2) 0.069(2) 0.001(1) 0.020(1) -0.013(1)
F(1) 0.064(3) 0.185(8) 0.070(4) 0.006(5) 0.013(3) 0.004(4)
F(2) 0.079(4) 0.097(5) 0.103(5) 0.016(4) 0.024(3) 0.009(4)
F(3) 0.070(4) 0.094(5) 0.139(6) -0.016(4) 0.030(4) 0.030(5)
O(1) 0.068(4) 0.049(3) 0.037(3) -0.000(3) 0.005(2) 0.002(3)
O(2) 0.059(3) 0.046(3) 0.041(3) 0.009(3) 0.017(3) 0.002(2)
O(3) 0.059(3) 0.045(3) 0.040(3) 0.003(3) 0.007(2) 0.009(2)
O(4) 0.066(4) 0.068(5) 0.072(4) 0.007(4) 0.009(3) 0.006(3)
N(1) 0.072(5) 0.041(4) 0.039(4) 0.007(4) 0.014(3) 0.006(3)
N(2) 0.056(4) 0.046(4) 0.048(5) -0.000(3) 0.015(3) 0.003(3)
C(1) 0.069(6) 0.036(5) 0.070(6) 0.018(4) 0.021(4) 0.011(4)
C(2) 0.070(5) 0.051(5) 0.038(4) 0.012(4) 0.016(4) 0.000(4)
C(3) 0.055(5) 0.035(5) 0.048(5) 0.004(4) 0.014(4) -0.001(3)
C(4) 0.062(5) 0.034(5) 0.035(4) 0.008(4) 0.014(3) -0.002(3)
C(5) 0.069(5) 0.050(5) 0.038(5) -0.002(4) 0.012(4) -0.007(4)
C(6) 0.069(6) 0.039(5) 0.042(5) 0.000(4) 0.010(4) 0.000(4)
C(7) 0.066(5) 0.038(5) 0.041(5) -0.002(4) 0.012(4) 0.001(4)
C(8) 0.064(5) 0.046(5) 0.034(4) 0.001(4) 0.005(4) 0.002(4)
C(9) 0.061(5) 0.044(5) 0.034(4) 0.005(4) 0.010(3) -0.004(4)
C(10) 0.067(6) 0.082(8) 0.050(5) 0.017(5) 0.009(4) 0.014(5)
C(11) 0.077(6) 0.045(5) 0.030(4) 0.002(5) 0.009(4) -0.005(4)
C(12) 0.071(6) 0.039(5) 0.048(5) -0.005(4) 0.015(4) -0.005(4)
C(13) 0.063(5) 0.046(5) 0.058(6) 0.001(5) 0.017(4) 0.002(4)
C(14) 0.063(5) 0.064(6) 0.050(6) 0.002(5) 0.017(4) 0.005(5)
C(15) 0.085(7) 0.049(5) 0.045(5) -0.000(5) 0.026(4) 0.008(4)
C(16) 0.080(6) 0.040(5) 0.052(6) 0.000(5) 0.021(4) 0.000(4)
C(17) 0.082(7) 0.086(9) 0.068(7) 0.010(7) 0.021(5) 0.015(7)
C(18) 0.063(5) 0.024(4) 0.042(5) -0.001(4) 0.006(4) 0.012(3)
C(19) 0.064(5) 0.034(5) 0.037(4) 0.003(4) 0.010(3) -0.000(3)
C(20) 0.063(5) 0.043(5) 0.041(5) -0.002(4) 0.005(4) 0.005(4)
C(21) 0.066(5) 0.028(4) 0.043(4) 0.003(4) 0.015(4) -0.004(3)
C(22) 0.058(5) 0.048(6) 0.055(5) -0.007(5) 0.008(4) 0.010(4)
C(23) 0.064(6) 0.054(6) 0.058(5) -0.016(5) 0.007(4) 0.006(5)
C(24) 0.075(6) 0.043(6) 0.063(6) -0.018(5) 0.001(5) 0.000(4)
C(25) 0.071(6) 0.039(5) 0.058(6) -0.005(4) 0.010(4) -0.003(4)
C(26) 0.068(6) 0.086(8) 0.101(9) 0.008(6) 0.009(6) 0.008(7)

loop_
_atom_type_symbol
_atom_type_description
_atom_type_scat_dispersion_real
_atom_type_scat_dispersion_imag
_atom_type_scat_source
C C 0.018 0.009
;
International Tables for Crystallography
(1992, Vol. C, Tables 4.2.6.8 and 6.1.1.4)
;
H H 0.000 0.000
;
International Tables for Crystallography
(1992, Vol. C, Table 6.1.1.4)
;
Cl Cl 0.364 0.702
;
International Tables for Crystallography
(1992, Vol. C, Tables 4.2.6.8 and 6.1.1.4)
;
N N 0.031 0.018
;
International Tables for Crystallography
(1992, Vol. C, Tables 4.2.6.8 and 6.1.1.4)
;
O O 0.049 0.032
;
International Tables for Crystallography
(1992, Vol. C, Tables 4.2.6.8 and 6.1.1.4)
;
F F 0.073 0.053
;
International Tables for Crystallography
(1992, Vol. C, Tables 4.2.6.8 and 6.1.1.4)
;

loop_
_geom_angle_atom_site_label_1
_geom_angle_atom_site_label_2
_geom_angle_atom_site_label_3
_geom_angle
Cl(1) C(21) C(20) 119.7(6)
Cl(1) C(21) C(22) 118.1(7)
F(1) C(17) F(2) 104.5(9)
F(1) C(17) F(3) 107.0(9)
F(1) C(17) C(14) 112.5(9)
F(2) C(17) F(3) 105.3(9)
F(2) C(17) C(14) 112.4(9)
F(3) C(17) C(14) 114(1)
O(1) C(18) C(19) 115.6(7)
O(1) C(18) O(2) 124.4(7)
O(2) C(18) C(19) 119.9(7)
O(3) C(19) C(20) 108.5(6)
O(3) C(19) C(18) 113.2(7)
C(5) N(1) C(1) 113.5(7)
N(1) C(1) C(2) 111.0(7)
N(1) C(5) C(4) 111.7(6)
N(2) C(7) C(6) 124.8(7)
N(2) C(7) C(8) 109.9(7)
C(11) N(2) C(7) 109.7(6)
N(2) C(11) C(12) 106.4(7)
N(2) C(11) C(16) 130.1(7)
C(1) C(2) C(3) 112.4(7)
C(2) C(3) C(4) 112.3(7)
C(2) C(3) C(6) 110.7(6)
C(3) C(4) C(5) 109.4(7)
C(6) C(3) C(4) 112.1(7)
C(3) C(4) C(9) 115.1(6)
C(3) C(6) C(7) 111.1(6)
C(9) C(4) C(5) 109.7(6)
C(4) C(9) C(8) 111.3(6)
C(4) C(9) C(10) 110.8(7)
C(6) C(7) C(8) 125.2(7)
C(7) C(8) C(12) 105.7(7)
C(7) C(8) C(9) 122.3(8)
C(12) C(8) C(9) 132.0(7)
C(8) C(9) C(10) 113.2(7)
C(8) C(12) C(13) 135.8(8)
C(8) C(12) C(11) 108.3(7)
C(11) C(12) C(13) 115.9(8)
C(16) C(11) C(12) 123.4(8)
C(11) C(16) C(15) 119.3(8)
C(12) C(13) C(14) 120.3(8)
C(13) C(14) C(17) 121.9(8)
C(13) C(14) C(15) 123.0(9)
C(17) C(14) C(15) 115.1(9)
C(14) C(15) C(16) 118.0(9)
C(18) C(19) C(20) 109.0(6)
C(19) C(20) C(21) 121.6(7)
C(19) C(20) C(25) 122.7(8)
C(20) C(21) C(22) 122.2(8)
C(25) C(20) C(21) 115.6(8)
C(20) C(25) C(24) 122.6(9)
C(21) C(22) C(23) 119.7(9)
C(22) C(23) C(24) 119.9(9)
C(23) C(24) C(25) 120.0(9)
O(3) C(19) H(25) 108.6585
H(26) O(3) C(19) 109.4697
O(4) C(26) H(27) 109.4788
H(30) O(4) C(26) 109.4339
O(4) C(26) H(28) 109.4768
O(4) C(26) H(29) 109.4691
H(1) N(1) C(1) 108.8710
H(2) N(1) C(1) 108.8612
N(1) C(1) H(9) 109.4402
N(1) C(1) H(10) 109.4399
H(1) N(1) C(5) 108.8691
H(2) N(1) C(5) 108.8670
N(1) C(5) H(3) 109.2868
N(1) C(5) H(4) 109.2901
H(2) N(1) H(1) 107.7110
H(17) N(2) C(7) 125.1671
H(17) N(2) C(11) 125.1782
C(1) C(2) H(7) 109.1229
C(1) C(2) H(8) 109.1253
H(9) C(1) C(2) 109.4381
H(10) C(1) C(2) 109.4334
H(10) C(1) H(9) 108.0410
C(2) C(3) H(5) 107.1135
H(7) C(2) C(3) 109.1124
H(8) C(2) C(3) 109.1147
H(8) C(2) H(7) 107.8527
C(3) C(4) H(11) 107.4395
H(5) C(3) C(4) 107.1082
H(5) C(3) C(6) 107.1130
C(3) C(6) H(6) 109.4128
C(3) C(6) H(12) 109.4149
C(4) C(5) H(3) 109.2814
H(11) C(4) C(5) 107.4435
C(4) C(5) H(4) 109.2773
H(11) C(4) C(9) 107.4435
C(4) C(9) H(13) 107.0746
H(4) C(5) H(3) 107.9456
H(6) C(6) C(7) 109.4100
H(12) C(6) C(7) 109.4038
H(12) C(6) H(6) 108.0217
C(8) C(9) H(13) 107.0681
H(13) C(9) C(10) 107.0777
C(9) C(10) H(14) 109.4737
C(9) C(10) H(15) 109.4740
C(9) C(10) H(16) 109.4704
H(15) C(10) H(14) 109.4651
H(16) C(10) H(14) 109.4767
H(16) C(10) H(15) 109.4675
C(11) C(16) H(20) 120.3730
C(12) C(13) H(18) 119.8620
H(18) C(13) C(14) 119.8550
C(14) C(15) H(19) 120.9917
H(19) C(15) C(16) 120.9831
C(15) C(16) H(20) 120.3738
C(18) C(19) H(25) 108.6635
H(25) C(19) C(20) 108.6580
C(20) C(25) H(24) 118.7080
C(21) C(22) H(21) 120.1631
H(21) C(22) C(23) 120.1649
C(22) C(23) H(22) 120.0607
C(23) C(24) H(23) 119.9901
H(22) C(23) C(24) 120.0643
C(24) C(25) H(24) 118.6986
H(23) C(24) C(25) 119.9988
H(28) C(26) H(27) 109.4706
H(29) C(26) H(27) 109.4665
H(29) C(26) H(28) 109.4655

loop_
_geom_bond_atom_site_label_1
_geom_bond_atom_site_label_2
_geom_bond_distance
Cl(1) C(21) 1.752(8)
F(1) C(17) 1.35(1)
F(2) C(17) 1.34(2)
F(3) C(17) 1.32(2)
O(1) C(18) 1.28(1)
O(2) C(18) 1.25(1)
O(3) C(19) 1.410(9)
O(4) C(26) 1.40(1)
N(1) C(1) 1.48(1)
N(1) C(5) 1.48(1)
N(2) C(7) 1.37(1)
N(2) C(11) 1.39(1)
C(1) C(2) 1.52(1)
C(2) C(3) 1.49(1)
C(3) C(4) 1.53(1)
C(3) C(6) 1.53(1)
C(4) C(5) 1.51(1)
C(4) C(9) 1.54(1)
C(6) C(7) 1.49(1)
C(7) C(8) 1.41(1)
C(8) C(9) 1.49(1)
C(8) C(12) 1.42(1)
C(9) C(10) 1.52(1)
C(11) C(12) 1.43(1)
C(11) C(16) 1.36(1)
C(12) C(13) 1.43(1)
C(13) C(14) 1.34(1)
C(14) C(15) 1.43(1)
C(14) C(17) 1.49(1)
C(15) C(16) 1.40(1)
C(18) C(19) 1.54(1)
C(19) C(20) 1.50(1)
C(20) C(21) 1.43(1)
C(20) C(25) 1.38(1)
C(21) C(22) 1.36(1)
C(22) C(21) 1.36(1)
C(22) C(23) 1.39(1)
C(23) C(22) 1.39(1)
C(23) C(24) 1.38(1)
C(24) C(25) 1.37(1)
O(3) H(26) 0.9500
O(4) H(30) 0.9508
N(1) H(1) 0.9000
N(1) H(2) 0.9000
N(2) H(17) 0.8600
C(1) H(9) 0.9699
C(1) H(10) 0.9700
C(2) H(7) 0.9700
C(2) H(8) 0.9700
C(3) H(5) 0.9800
C(4) H(11) 0.9800
C(5) H(3) 0.9700
C(5) H(4) 0.9700
C(6) H(6) 0.9700
C(6) H(12) 0.9700
C(9) H(13) 0.9800
C(10) H(14) 0.9600
C(10) H(15) 0.9601
C(10) H(16) 0.9600
C(13) H(18) 0.9300
C(15) H(19) 0.9300
C(16) H(20) 0.9300
C(19) H(25) 0.9800
C(22) H(21) 0.9300
C(23) H(22) 0.9300
C(24) H(23) 0.9300
C(25) H(24) 0.9299
C(26) H(27) 0.9600
C(26) H(28) 0.9601
C(26) H(29) 0.9600
H(21) C(22) 0.9300

loop_
_geom_contact_atom_site_label_1
_geom_contact_atom_site_label_2
_geom_contact_distance
_geom_contact_site_symmetry_2
Cl(1) C(19) 3.096(9) .
Cl(1) C(20) 2.758(9) .
Cl(1) C(22) 2.674(9) .
F(1) F(2) 2.13(1) .
F(1) F(3) 2.15(1) .
F(1) C(13) 2.72(1) .
F(1) C(14) 2.37(1) .
F(2) F(3) 2.12(1) .
F(2) C(13) 3.40(1) .
F(2) C(14) 2.36(1) .
F(2) C(15) 2.93(1) .
F(3) C(13) 3.42(1) .
F(3) C(14) 2.37(1) .
F(3) C(15) 2.90(1) .
O(1) O(2) 2.235(8) .
O(1) O(3) 3.592(7) .
O(1) N(1) 2.767(9) .
O(1) N(2) 2.780(8) 64602
O(1) C(5) 3.25(1) .
O(1) C(11) 3.354(9) 64602
O(1) C(16) 3.31(1) 64602
O(1) C(19) 2.388(9) .
O(1) C(20) 3.021(9) .
O(1) C(25) 3.46(1) .
O(2) O(3) 2.752(8) .
O(2) C(19) 2.42(1) .
O(2) C(20) 3.29(1) .
O(2) C(25) 3.36(1) .
O(3) O(4) 2.840(8) .
O(3) C(18) 2.464(9) .
O(3) C(20) 2.36(1) .
O(3) C(21) 3.31(1) .
O(3) C(25) 3.16(1) .
O(4) C(15) 3.30(1) 54601
O(4) C(20) 3.44(1) .
O(4) C(21) 3.45(1) .
N(1) C(2) 2.471(9) .
N(1) C(3) 2.88(1) .
N(1) C(4) 2.48(1) .
N(1) C(18) 3.52(1) .
N(2) O(1) 2.780(8) 65602
N(2) C(3) 3.53(1) 64602
N(2) C(6) 2.53(1) .
N(2) C(8) 2.272(9) .
N(2) C(12) 2.26(1) .
N(2) C(13) 3.58(1) .
N(2) C(16) 2.49(1) .
C(1) C(3) 2.51(1) .
C(1) C(4) 2.94(1) .
C(1) C(5) 2.48(1) .
C(2) C(4) 2.51(1) .
C(2) C(5) 2.90(1) .
C(2) C(6) 2.49(1) .
C(3) N(2) 3.53(1) 65602
C(3) C(5) 2.49(1) .
C(3) C(7) 2.49(1) .
C(3) C(7) 3.50(1) 65602
C(3) C(8) 2.90(1) .
C(3) C(9) 2.59(1) .
C(4) C(6) 2.55(1) .
C(4) C(7) 2.84(1) .
C(4) C(8) 2.50(1) .
C(4) C(10) 2.52(1) .
C(5) C(9) 2.50(1) .
C(5) C(10) 3.05(1) .
C(6) C(8) 2.57(1) .
C(6) C(9) 3.07(1) .
C(7) C(3) 3.50(1) 64602
C(7) C(9) 2.54(1) .
C(7) C(11) 2.25(1) .
C(7) C(12) 2.25(1) .
C(7) C(16) 3.58(1) .
C(8) C(10) 2.52(1) .
C(8) C(11) 2.31(1) .
C(8) C(13) 2.64(1) .
C(9) C(12) 2.66(1) .
C(9) C(13) 3.44(1) .
C(10) C(12) 3.18(1) .
C(10) C(13) 3.43(1) .
C(11) O(1) 3.354(9) 65602
C(11) C(13) 2.43(1) .
C(11) C(14) 2.73(1) .
C(11) C(15) 2.38(1) .
C(12) C(14) 2.40(1) .
C(12) C(15) 2.83(1) .
C(12) C(16) 2.46(1) .
C(13) C(15) 2.43(1) .
C(13) C(16) 2.81(1) .
C(13) C(17) 2.47(2) .
C(14) C(16) 2.42(1) .
C(15) O(4) 3.30(1) 56401
C(15) C(17) 2.46(1) .
C(16) O(1) 3.31(1) 65602
C(18) C(20) 2.47(1) .
C(18) C(25) 2.91(1) .
C(19) C(21) 2.56(1) .
C(19) C(25) 2.53(1) .
C(20) C(22) 2.44(1) .
C(20) C(23) 2.81(1) .
C(20) C(24) 2.42(1) .
C(21) C(23) 2.37(1) .
C(21) C(24) 2.74(1) .
C(21) C(25) 2.38(1) .
C(22) Cl(1) 2.674(9) .
C(22) C(20) 2.44(1) .
C(22) C(24) 2.39(1) .
C(22) C(25) 2.75(1) .
C(23) C(25) 2.38(1) .
C(24) C(22) 2.39(1) .
C(25) C(22) 2.75(1) .
Cl(1) H(4) 3.4542 54501
Cl(1) H(13) 3.2387 54501
Cl(1) H(21) 2.7514 .
Cl(1) H(25) 2.5797 .
F(1) H(7) 3.5836 65501
F(1) H(8) 3.1653 65501
F(1) H(18) 2.3819 .
F(2) H(18) 3.5832 .
F(2) H(19) 2.8042 .
F(2) H(28) 3.5446 55401
F(3) H(19) 2.7393 .
F(3) H(28) 3.5036 56401
F(3) H(29) 3.2699 56401
O(1) H(1) 1.9446 .
O(1) H(2) 3.0633 .
O(1) H(3) 2.9699 .
O(1) H(9) 3.5987 54501
O(1) H(11) 3.0269 .
O(1) H(17) 2.0342 64602
O(1) H(20) 2.6806 64602
O(1) H(24) 3.3066 .
O(1) H(25) 2.5345 .
O(2) H(1) 3.1863 .
O(2) H(2) 3.5166 .
O(2) H(20) 3.4144 64602
O(2) H(24) 2.7735 .
O(2) H(25) 3.1108 .
O(2) H(26) 2.4326 .
O(3) H(20) 3.4353 54601
O(3) H(23) 3.4806 54501
O(3) H(24) 3.1816 .
O(3) H(25) 1.9581 .
O(3) H(27) 3.3879 .
O(3) H(30) 2.4190 .
O(4) H(19) 2.7793 54601
O(4) H(20) 3.4116 54601
O(4) H(23) 2.8260 54501
O(4) H(26) 3.5833 .
O(4) H(27) 1.9408 .
O(4) H(28) 1.9408 .
O(4) H(29) 1.9407 .
N(1) H(3) 2.0234 .
N(1) H(4) 2.0234 .
N(1) H(5) 3.1855 .
N(1) H(7) 2.7318 .
N(1) H(8) 3.2955 .
N(1) H(9) 2.0198 .
N(1) H(10) 2.0198 .
N(1) H(11) 2.6626 .
N(2) H(1) 3.3673 65602
N(2) H(5) 2.6299 64602
N(2) H(6) 2.8786 .
N(2) H(6) 3.5382 65602
N(2) H(7) 2.9529 65602
N(2) H(8) 3.5006 64602
N(2) H(9) 3.0511 64602
N(2) H(11) 2.8482 65602
N(2) H(12) 2.7026 .
N(2) H(20) 2.7378 .
C(1) H(1) 1.9633 .
C(1) H(2) 1.9633 .
C(1) H(3) 3.2994 .
C(1) H(4) 2.7082 .
C(1) H(5) 2.6996 .
C(1) H(7) 2.0540 .
C(1) H(8) 2.0540 .
C(1) H(11) 3.2286 .
C(2) H(1) 2.6798 .
C(2) H(2) 3.2407 .
C(2) H(4) 3.2369 .
C(2) H(5) 2.0137 .
C(2) H(6) 2.5989 .
C(2) H(9) 2.0577 .
C(2) H(10) 2.0576 .
C(2) H(11) 2.7045 .
C(2) H(12) 2.7621 .
C(3) H(1) 3.1959 .
C(3) H(3) 3.3259 .
C(3) H(4) 2.7097 .
C(3) H(6) 2.0699 .
C(3) H(6) 3.1457 65602
C(3) H(7) 2.0305 .
C(3) H(8) 2.0306 .
C(3) H(9) 2.7691 .
C(3) H(10) 3.3276 .
C(3) H(11) 2.0524 .
C(3) H(12) 2.0700 .
C(3) H(13) 2.8842 .
C(4) H(1) 2.6709 .
C(4) H(2) 3.2479 .
C(4) H(3) 2.0501 .
C(4) H(4) 2.0500 .
C(4) H(5) 2.0484 .
C(4) H(6) 2.8765 .
C(4) H(7) 2.7593 .
C(4) H(8) 3.3425 .
C(4) H(9) 3.3249 .
C(4) H(12) 3.3569 .
C(4) H(12) 3.2088 64602
C(4) H(13) 2.0531 .
C(4) H(14) 2.6841 .
C(4) H(15) 3.3458 .
C(4) H(16) 2.7160 .
C(4) H(17) 3.4820 64602
C(5) H(1) 1.9688 .
C(5) H(2) 1.9688 .
C(5) H(5) 2.6666 .
C(5) H(7) 3.2803 .
C(5) H(9) 2.7300 .
C(5) H(10) 3.3002 .
C(5) H(11) 2.0352 .
C(5) H(13) 2.5654 .
C(5) H(14) 2.6991 .
C(5) H(16) 3.4200 .
C(5) H(25) 3.1483 56501
C(6) H(5) 2.0493 .
C(6) H(5) 2.9483 64602
C(6) H(6) 3.2162 65602
C(6) H(7) 2.6559 .
C(6) H(8) 2.6659 .
C(6) H(11) 2.7354 .
C(6) H(11) 3.1524 65602
C(6) H(12) 3.5379 64602
C(6) H(13) 3.5368 .
C(6) H(16) 3.4629 65602
C(6) H(17) 2.7610 .
C(7) H(5) 2.7752 .
C(7) H(5) 2.6153 64602
C(7) H(6) 2.0294 .
C(7) H(6) 2.9584 65602
C(7) H(7) 3.3535 65602
C(7) H(11) 3.0682 .
C(7) H(11) 3.1000 65602
C(7) H(12) 2.0293 .
C(7) H(12) 3.3190 64602
C(7) H(13) 3.0300 .
C(7) H(17) 1.9895 .
C(8) H(5) 3.0894 .
C(8) H(5) 3.2964 64602
C(8) H(6) 3.0847 .
C(8) H(6) 3.1115 65602
C(8) H(7) 3.5537 65602
C(8) H(8) 3.5472 64602
C(8) H(11) 2.8203 .
C(8) H(12) 3.2614 .
C(8) H(12) 3.1889 64602
C(8) H(13) 2.0122 .
C(8) H(14) 3.3289 .
C(8) H(15) 2.6882 .
C(8) H(16) 2.7382 .
C(8) H(17) 3.0970 .
C(8) H(18) 2.9146 .
C(9) H(3) 2.6509 .
C(9) H(4) 2.6827 .
C(9) H(5) 2.7698 .
C(9) H(6) 3.5596 .
C(9) H(6) 3.4213 65602
C(9) H(11) 2.0576 .
C(9) H(12) 3.3290 64602
C(9) H(14) 2.0516 .
C(9) H(15) 2.0516 .
C(9) H(16) 2.0516 .
C(9) H(18) 3.3069 .
C(10) H(3) 2.6787 .
C(10) H(4) 3.4028 .
C(10) H(11) 2.5969 .
C(10) H(12) 3.2862 64602
C(10) H(13) 2.0371 .
C(10) H(18) 2.9847 .
C(11) H(5) 3.2703 64602
C(11) H(7) 2.9206 65602
C(11) H(8) 3.1537 64602
C(11) H(9) 2.8879 64602
C(11) H(17) 2.0090 .
C(11) H(18) 3.2768 .
C(11) H(19) 3.2239 .
C(11) H(20) 2.0002 .
C(12) H(7) 3.2775 65602
C(12) H(8) 3.1975 64602
C(12) H(13) 2.9898 .
C(12) H(15) 2.9258 .
C(12) H(16) 3.3609 .
C(12) H(17) 3.0903 .
C(12) H(18) 2.0567 .
C(12) H(20) 3.2965 .
C(13) H(15) 2.7891 .
C(13) H(19) 3.2568 .
C(14) H(18) 1.9713 .
C(14) H(19) 2.0649 .
C(14) H(20) 3.2678 .
C(15) H(18) 3.2624 .
C(15) H(20) 2.0312 .
C(15) H(23) 3.5377 55401
C(15) H(29) 3.1407 56401
C(15) H(30) 2.7265 56401
C(16) H(1) 3.5972 65602
C(16) H(7) 3.3756 65602
C(16) H(9) 2.8078 64602
C(16) H(17) 2.7803 .
C(16) H(19) 2.0370 .
C(16) H(29) 3.5857 56401
C(16) H(30) 2.8003 56401
C(17) H(18) 2.6286 .
C(17) H(19) 2.5980 .
C(18) H(1) 2.8158 .
C(18) H(2) 3.5065 .
C(18) H(3) 3.5429 .
C(18) H(17) 3.1614 64602
C(18) H(20) 3.2733 64602
C(18) H(24) 2.6415 .
C(18) H(25) 2.0718 .
C(18) H(26) 2.4610 .
C(19) H(4) 3.2098 54501
C(19) H(24) 2.6767 .
C(19) H(26) 1.9455 .
C(19) H(30) 3.5314 .
C(20) H(3) 3.3983 .
C(20) H(14) 3.4696 .
C(20) H(21) 3.2800 .
C(20) H(23) 3.2474 .
C(20) H(24) 2.0017 .
C(20) H(25) 2.0375 .
C(20) H(26) 3.1488 .
C(20) H(27) 3.3233 .
C(21) H(14) 3.2239 .
C(21) H(16) 3.5687 .
C(21) H(21) 1.9934 .
C(21) H(22) 3.2099 .
C(21) H(24) 3.2295 .
C(21) H(25) 2.6112 .
C(22) H(14) 3.0020 .
C(22) H(22) 2.0193 .
C(22) H(23) 3.2317 .
C(23) H(14) 2.9976 .
C(23) H(21) 2.0203 .
C(23) H(23) 2.0106 .
C(23) H(24) 3.2135 .
C(24) H(3) 3.2185 .
C(24) H(14) 3.2091 .
C(24) H(19) 3.4015 55601
C(24) H(21) 3.2315 .
C(24) H(22) 2.0113 .
C(24) H(24) 1.9942 .
C(24) H(27) 3.3727 .
C(24) H(30) 3.4667 56501
C(25) H(3) 2.9572 .
C(25) H(14) 3.4215 .
C(25) H(22) 3.2213 .
C(25) H(23) 2.0069 .
C(25) H(25) 3.2852 .
C(25) H(27) 3.1702 .
C(26) H(19) 3.3805 54601
C(26) H(30) 1.9335 .
H(1) N(2) 3.3673 64602
H(1) C(16) 3.5972 64602
H(4) Cl(1) 3.4542 56501
H(4) C(19) 3.2098 56501
H(5) N(2) 2.6299 65602
H(5) C(6) 2.9483 65602
H(5) C(7) 2.6153 65602
H(5) C(8) 3.2964 65602
H(5) C(11) 3.2703 65602
H(6) N(2) 3.5382 64602
H(6) C(3) 3.1457 64602
H(6) C(6) 3.2162 64602
H(6) C(7) 2.9584 64602
H(6) C(8) 3.1115 64602
H(6) C(9) 3.4213 64602
H(7) F(1) 3.5836 45501
H(7) N(2) 2.9529 64602
H(7) C(7) 3.3535 64602
H(7) C(8) 3.5537 64602
H(7) C(11) 2.9206 64602
H(7) C(12) 3.2775 64602
H(7) C(16) 3.3756 64602
H(8) F(1) 3.1653 45501
H(8) N(2) 3.5006 65602
H(8) C(8) 3.5472 65602
H(8) C(11) 3.1537 65602
H(8) C(12) 3.1975 65602
H(9) O(1) 3.5987 56501
H(9) N(2) 3.0511 65602
H(9) C(11) 2.8879 65602
H(9) C(16) 2.8078 65602
H(11) N(2) 2.8482 64602
H(11) C(6) 3.1524 64602
H(11) C(7) 3.1000 64602
H(12) C(4) 3.2088 65602
H(12) C(6) 3.5379 65602
H(12) C(7) 3.3190 65602
H(12) C(8) 3.1889 65602
H(12) C(9) 3.3290 65602
H(12) C(10) 3.2862 65602
H(13) Cl(1) 3.2387 56501
H(14) C(22) 3.0020 .
H(16) C(6) 3.4629 64602
H(17) O(1) 2.0342 65602
H(17) C(4) 3.4820 65602
H(17) C(18) 3.1614 65602
H(19) O(4) 2.7793 56401
H(19) C(24) 3.4015 55401
H(19) C(26) 3.3805 56401
H(20) O(1) 2.6806 65602
H(20) O(2) 3.4144 65602
H(20) O(3) 3.4353 56401
H(20) O(4) 3.4116 56401
H(20) C(18) 3.2733 65602
H(22) C(22) 2.0193 .
H(23) O(3) 3.4806 56501
H(23) O(4) 2.8260 56501
H(23) C(15) 3.5377 55601
H(23) C(22) 3.2317 .
H(25) C(5) 3.1483 54501
H(28) F(2) 3.5446 55601
H(28) F(3) 3.5036 54601
H(29) F(3) 3.2699 54601
H(29) C(15) 3.1407 54601
H(29) C(16) 3.5857 54601
H(30) C(15) 2.7265 54601
H(30) C(16) 2.8003 54601
H(30) C(24) 3.4667 54501

loop_
_geom_torsion_atom_site_label_1
_geom_torsion_atom_site_label_2
_geom_torsion_atom_site_label_3
_geom_torsion_atom_site_label_4
_geom_torsion
C(5) N(1) C(1) C(2) 53.6(9)
C(1) N(1) C(5) C(4) -56.6(9)
C(11) N(2) C(7) C(6) -176.6(8)
C(11) N(2) C(7) C(8) 1(1)
C(7) N(2) C(11) C(12) -2.3(9)
C(7) N(2) C(11) C(16) -178.9(9)
N(1) C(1) C(2) C(3) -51(1)
C(1) C(2) C(3) C(4) 53(1)
C(1) C(2) C(3) C(6) 179.3(7)
C(2) C(3) C(4) C(5) -54.1(9)
C(2) C(3) C(4) C(9) -178.2(7)
C(6) C(3) C(4) C(5) -179.5(7)
C(6) C(3) C(4) C(9) 56.4(9)
C(2) C(3) C(6) C(7) -168.5(7)
C(4) C(3) C(6) C(7) -42.2(9)
C(3) C(4) C(5) N(1) 55.0(9)
C(9) C(4) C(5) N(1) -177.9(7)
C(3) C(4) C(9) C(8) -40(1)
C(3) C(4) C(9) C(10) -167.5(7)
C(5) C(4) C(9) C(8) -164.4(7)
C(5) C(4) C(9) C(10) 68.7(9)
C(3) C(6) C(7) N(2) -163.8(8)
C(3) C(6) C(7) C(8) 18(1)
N(2) C(7) C(8) C(9) 177.4(8)
N(2) C(7) C(8) C(12) -0.5(9)
C(6) C(7) C(8) C(9) -4(1)
C(6) C(7) C(8) C(12) 177.8(8)
C(7) C(8) C(9) C(4) 14(1)
C(7) C(8) C(9) C(10) 140.2(9)
C(12) C(8) C(9) C(4) -168.1(9)
C(12) C(8) C(9) C(10) -42(1)
C(7) C(8) C(12) C(11) 0(1)
C(7) C(8) C(12) C(13) -177(1)
C(9) C(8) C(12) C(11) -178.5(9)
C(9) C(8) C(12) C(13) 4(1)
N(2) C(11) C(12) C(8) 1(1)
N(2) C(11) C(12) C(13) 179.7(7)
C(16) C(11) C(12) C(8) 178.8(9)
C(16) C(11) C(12) C(13) -3(1)
N(2) C(11) C(16) C(15) 179.8(7)
C(12) C(11) C(16) C(15) 3(1)
C(8) C(12) C(13) C(14) 177(1)
C(11) C(12) C(13) C(14) 0(1)
C(12) C(13) C(14) C(15) 1(1)
C(12) C(13) C(14) C(17) 179.6(9)
C(13) C(14) C(15) C(16) -1(1)
C(17) C(14) C(15) C(16) -179.5(9)
C(13) C(14) C(17) F(1) 1(1)
C(13) C(14) C(17) F(2) 118(1)
C(13) C(14) C(17) F(3) -121(1)
C(15) C(14) C(17) F(1) 178(1)
C(15) C(14) C(17) F(2) -63(1)
C(15) C(14) C(17) F(3) 56(1)
C(14) C(15) C(16) C(11) -1(1)
O(1) C(18) C(19) O(3) -164.4(7)
O(1) C(18) C(19) C(20) 74.7(8)
O(2) C(18) C(19) O(3) 18(1)
O(2) C(18) C(19) C(20) -102.3(9)
O(3) C(19) C(20) C(21) 96.6(9)
O(3) C(19) C(20) C(25) -82(1)
C(18) C(19) C(20) C(21) -139.6(7)
C(18) C(19) C(20) C(25) 41(1)
C(19) C(20) C(21) Cl(1) 0.4(9)
C(19) C(20) C(21) C(22) -178.4(7)
C(25) C(20) C(21) Cl(1) 179.4(6)
C(25) C(20) C(21) C(22) 0(1)
C(19) C(20) C(25) C(24) 178.3(8)
C(21) C(20) C(25) C(24) 0(1)
Cl(1) C(21) C(22) C(23) -178.7(7)
C(20) C(21) C(22) C(23) 0(1)
C(21) C(22) C(23) C(24) 0(1)
C(22) C(23) C(24) C(25) 0(1)
C(23) C(24) C(25) C(20) 0(1)

loop_
_cod_related_entry_id
_cod_related_entry_database
_cod_related_entry_code
1 ChemSpider 30658620
